data_7006132
loop_
_publ_author_name
'Govindaswamy, Padavattan'
'Linder, David'
'Lacour, J\'er\^ome'
'S\"uss-Fink, Georg'
'Therrien, Bruno'

_publ_section_title
;
 Chiral or not chiral? A case study of the hexanuclear metalloprisms
 [Cp(6)M(6)(micro(3)-tpt-kappaN)(2)(micro-C2O4-kappaO)(3)]6+ (M = Rh,
 Ir, tpt = 2,4,6-tri(pyridin-4-yl)-1,3,5-triazine).
;
_journal_issue 39
_journal_name_full 'Dalton transactions (Cambridge, England : 2003)'
_journal_page_first 4457
_journal_page_last 4463
_journal_paper_doi 10.1039/b709247d
_journal_year 2007
_chemical_formula_moiety 'C22 H30 Cl2 O4 Rh2'
_chemical_formula_sum 'C22 H30 Cl2 O4 Rh2'
_chemical_formula_weight 635.18
_chemical_name_systematic
;
?
;
_space_group_IT_number 14
_symmetry_cell_setting monoclinic
_symmetry_Int_Tables_number 14
_symmetry_space_group_name_Hall '-P 2ybc'
_symmetry_space_group_name_H-M 'P 1 21/c 1'
_atom_sites_solution_hydrogens geom
_atom_sites_solution_primary direct
_atom_sites_solution_secondary difmap
_audit_creation_method SHELXL-97
_cell_angle_alpha 90.00
_cell_angle_beta 93.804(9)
_cell_angle_gamma 90.00
_cell_formula_units_Z 2
_cell_length_a 8.2751(6)
_cell_length_b 8.8048(7)
_cell_length_c 16.7033(12)
_cell_measurement_reflns_used 8000
_cell_measurement_temperature 173(2)
_cell_measurement_theta_max 25.95
_cell_measurement_theta_min 2.4
_cell_volume 1214.33(16)
_computing_cell_refinement 'CELL (Stoe IPDS Software, 2000)'
_computing_data_collection 'EXPOSE (Stoe IPDS Software, 2000)'
_computing_data_reduction 'INTEGRATE (Stoe IPDS Software, 2000)'
_computing_molecular_graphics 'ORTEP-32 (Farrugia, 1997)'
_computing_publication_material 'SHELXL-97 (Sheldrick, 1997)'
_computing_structure_refinement 'SHELXL-97 (Sheldrick, 1997)'
_computing_structure_solution 'SHELXS-97 (Sheldrick, 1990)'
_diffrn_ambient_temperature 173(2)
_diffrn_detector_area_resol_mean 0.81\%A
_diffrn_measured_fraction_theta_full 0.984
_diffrn_measured_fraction_theta_max 0.984
_diffrn_measurement_device_type 'STOE IPDS'
_diffrn_measurement_method 'phi oscillation'
_diffrn_radiation_monochromator graphite
_diffrn_radiation_source 'fine-focus sealed tube'
_diffrn_radiation_type MoK\a
_diffrn_radiation_wavelength 0.71073
_diffrn_reflns_av_R_equivalents 0.0389
_diffrn_reflns_av_sigmaI/netI 0.0297
_diffrn_reflns_limit_h_max 10
_diffrn_reflns_limit_h_min -10
_diffrn_reflns_limit_k_max 10
_diffrn_reflns_limit_k_min -10
_diffrn_reflns_limit_l_max 20
_diffrn_reflns_limit_l_min -20
_diffrn_reflns_number 8801
_diffrn_reflns_theta_full 25.99
_diffrn_reflns_theta_max 25.99
_diffrn_reflns_theta_min 2.44
_diffrn_standards_decay_% 0
_diffrn_standards_interval_time 0
_diffrn_standards_number 0
_exptl_absorpt_coefficient_mu 1.604
_exptl_absorpt_correction_type none
_exptl_crystal_colour orange
_exptl_crystal_density_diffrn 1.737
_exptl_crystal_density_method 'not measured'
_exptl_crystal_description block
_exptl_crystal_F_000 636
_exptl_crystal_size_max 0.18
_exptl_crystal_size_mid 0.16
_exptl_crystal_size_min 0.15
_refine_diff_density_max 0.930
_refine_diff_density_min -1.151
_refine_diff_density_rms 0.147
_refine_ls_extinction_method none
_refine_ls_goodness_of_fit_ref 1.270
_refine_ls_hydrogen_treatment constr
_refine_ls_matrix_type full
_refine_ls_number_parameters 141
_refine_ls_number_reflns 2333
_refine_ls_number_restraints 0
_refine_ls_restrained_S_all 1.270
_refine_ls_R_factor_all 0.0303
_refine_ls_R_factor_gt 0.0228
_refine_ls_shift/su_max 0.000
_refine_ls_shift/su_mean 0.000
_refine_ls_structure_factor_coef Fsqd
_refine_ls_weighting_details 'calc w=1/[\s^2^(Fo^2^)+(0.0305P)^2^+2.5561P] where P=(Fo^2^+2Fc^2^)/3'
_refine_ls_weighting_scheme calc
_refine_ls_wR_factor_gt 0.0552
_refine_ls_wR_factor_ref 0.0789
_reflns_number_gt 2048
_reflns_number_total 2333
_reflns_threshold_expression >2sigma(I)
_cod_data_source_file b709247d.txt
_cod_data_source_block d:compound1
_cod_depositor_comments
;
The following automatic conversions were performed:
'_symmetry_cell_setting' value 'Monoclinic' changed to 'monoclinic'
according to '/home/saulius/struct/CIF-dictionaries/cif_core.dic'
dictionary named 'cif_core.dic' version 2.4.1 from 2010-06-29.

Automatic conversion script
Id: cif_fix_enum 1527 2010-12-29 10:47:43Z saulius 
;
_cod_original_sg_symbol_H-M 'P 21/c'
_cod_database_code 7006132

loop_
_symmetry_equiv_pos_as_xyz
'x, y, z'
'-x, y+1/2, -z+1/2'
'-x, -y, -z'
'x, -y-1/2, z-1/2'

loop_
_atom_site_label
_atom_site_type_symbol
_atom_site_fract_x
_atom_site_fract_y
_atom_site_fract_z
_atom_site_U_iso_or_equiv
_atom_site_adp_type
_atom_site_occupancy
_atom_site_symmetry_multiplicity
_atom_site_calc_flag
_atom_site_refinement_flags
_atom_site_disorder_assembly
_atom_site_disorder_group
C1 C 0.5654(4) -0.0007(4) -0.0310(2) 0.0157(7) Uani 1 1 d . . .
C2 C 0.7100(4) 0.2748(4) 0.1952(2) 0.0227(8) Uani 1 1 d . . .
C3 C 0.8276(5) 0.1708(4) 0.2303(2) 0.0206(8) Uani 1 1 d . . .
C4 C 0.9582(4) 0.1580(4) 0.1773(2) 0.0165(7) Uani 1 1 d . . .
C5 C 0.9182(4) 0.2524(4) 0.1089(2) 0.0163(7) Uani 1 1 d . . .
C6 C 0.7653(5) 0.3248(4) 0.1198(2) 0.0226(8) Uani 1 1 d . . .
C7 C 0.5547(5) 0.3192(6) 0.2295(3) 0.0425(13) Uani 1 1 d . . .
H7A H 0.5213 0.2402 0.2644 0.064 Uiso 1 1 calc R . .
H7B H 0.4728 0.3340 0.1867 0.064 Uiso 1 1 calc R . .
H7C H 0.5701 0.4118 0.2593 0.064 Uiso 1 1 calc R . .
C8 C 0.8274(7) 0.0947(6) 0.3105(2) 0.0394(12) Uani 1 1 d . . .
H8A H 0.9067 0.1417 0.3470 0.059 Uiso 1 1 calc R . .
H8B H 0.8530 -0.0110 0.3049 0.059 Uiso 1 1 calc R . .
H8C H 0.7222 0.1045 0.3310 0.059 Uiso 1 1 calc R . .
C9 C 1.1059(5) 0.0636(5) 0.1912(3) 0.0318(10) Uani 1 1 d . . .
H9A H 1.1512 0.0431 0.1409 0.048 Uiso 1 1 calc R . .
H9B H 1.0783 -0.0304 0.2160 0.048 Uiso 1 1 calc R . .
H9C H 1.1839 0.1171 0.2258 0.048 Uiso 1 1 calc R . .
C10 C 1.0171(6) 0.2678(5) 0.0378(2) 0.0345(10) Uani 1 1 d . . .
H10A H 1.0858 0.3555 0.0444 0.052 Uiso 1 1 calc R . .
H10B H 0.9466 0.2792 -0.0098 0.052 Uiso 1 1 calc R . .
H10C H 1.0827 0.1787 0.0331 0.052 Uiso 1 1 calc R . .
C11 C 0.6775(7) 0.4315(5) 0.0616(3) 0.0412(12) Uani 1 1 d . . .
H11A H 0.5628 0.4204 0.0652 0.062 Uiso 1 1 calc R . .
H11B H 0.7050 0.4080 0.0080 0.062 Uiso 1 1 calc R . .
H11C H 0.7086 0.5341 0.0744 0.062 Uiso 1 1 calc R . .
Cl1 Cl 0.77173(13) -0.18096(10) 0.13919(6) 0.0266(2) Uani 1 1 d . . .
O1 O 0.7053(3) 0.0402(3) -0.00832(14) 0.0176(5) Uani 1 1 d . . .
O2 O 0.5213(3) -0.0441(3) -0.10072(14) 0.0176(5) Uani 1 1 d . . .
Rh1 Rh 0.73497(3) 0.08548(3) 0.118206(15) 0.01260(11) Uani 1 1 d . . .

loop_
_atom_site_aniso_label
_atom_site_aniso_U_11
_atom_site_aniso_U_22
_atom_site_aniso_U_33
_atom_site_aniso_U_23
_atom_site_aniso_U_13
_atom_site_aniso_U_12
C1 0.0196(19) 0.0128(16) 0.0151(16) -0.0013(13) 0.0029(15) 0.0005(13)
C2 0.0170(19) 0.0224(19) 0.0285(19) -0.0172(16) -0.0005(15) -0.0022(15)
C3 0.024(2) 0.0229(19) 0.0142(16) -0.0059(14) -0.0020(14) -0.0081(15)
C4 0.0113(17) 0.0188(17) 0.0181(17) -0.0034(13) -0.0078(13) -0.0044(13)
C5 0.0097(16) 0.0171(17) 0.0212(17) -0.0028(14) -0.0048(13) -0.0048(14)
C6 0.031(2) 0.0100(16) 0.0258(19) -0.0047(14) -0.0040(16) -0.0022(15)
C7 0.017(2) 0.054(3) 0.056(3) -0.035(2) 0.005(2) 0.0004(19)
C8 0.053(3) 0.051(3) 0.0147(19) 0.0025(18) 0.0009(19) -0.020(2)
C9 0.024(2) 0.031(2) 0.040(2) -0.0051(18) -0.0067(19) 0.0045(17)
C10 0.045(3) 0.033(2) 0.027(2) 0.0007(18) 0.0114(19) -0.014(2)
C11 0.050(3) 0.018(2) 0.052(3) 0.0032(19) -0.022(2) 0.0068(19)
Cl1 0.0325(6) 0.0140(4) 0.0334(5) -0.0001(4) 0.0039(4) 0.0010(4)
O1 0.0096(13) 0.0280(14) 0.0149(12) -0.0047(10) -0.0012(10) -0.0028(10)
O2 0.0093(13) 0.0279(14) 0.0153(12) -0.0064(10) 0.0003(10) -0.0036(10)
Rh1 0.01227(17) 0.01296(16) 0.01241(16) -0.00285(10) -0.00043(11) -0.00083(10)

loop_
_atom_type_symbol
_atom_type_description
_atom_type_scat_dispersion_real
_atom_type_scat_dispersion_imag
_atom_type_scat_source
C C 0.0033 0.0016 'International Tables Vol C Tables 4.2.6.8 and 6.1.1.4'
H H 0.0000 0.0000 'International Tables Vol C Tables 4.2.6.8 and 6.1.1.4'
Cl Cl 0.1484 0.1585 'International Tables Vol C Tables 4.2.6.8 and 6.1.1.4'
O O 0.0106 0.0060 'International Tables Vol C Tables 4.2.6.8 and 6.1.1.4'
Rh Rh -1.1178 0.9187 'International Tables Vol C Tables 4.2.6.8 and 6.1.1.4'

loop_
_geom_angle_atom_site_label_1
_geom_angle_atom_site_label_2
_geom_angle_atom_site_label_3
_geom_angle
_geom_angle_site_symmetry_1
_geom_angle_site_symmetry_3
_geom_angle_publ_flag
O1 C1 O2 125.2(3) . . ?
O1 C1 C1 118.1(4) . 3_655 ?
O2 C1 C1 116.7(4) . 3_655 ?
C3 C2 C6 107.9(3) . . ?
C3 C2 C7 126.1(4) . . ?
C6 C2 C7 126.0(4) . . ?
C3 C2 Rh1 69.9(2) . . ?
C6 C2 Rh1 70.13(19) . . ?
C7 C2 Rh1 123.9(3) . . ?
C2 C3 C4 108.3(3) . . ?
C2 C3 C8 127.6(4) . . ?
C4 C3 C8 123.9(4) . . ?
C2 C3 Rh1 70.6(2) . . ?
C4 C3 Rh1 70.83(19) . . ?
C8 C3 Rh1 127.7(3) . . ?
C5 C4 C3 107.5(3) . . ?
C5 C4 C9 126.5(3) . . ?
C3 C4 C9 126.1(4) . . ?
C5 C4 Rh1 70.01(19) . . ?
C3 C4 Rh1 69.4(2) . . ?
C9 C4 Rh1 125.7(3) . . ?
C4 C5 C6 108.4(3) . . ?
C4 C5 C10 125.2(3) . . ?
C6 C5 C10 126.4(3) . . ?
C4 C5 Rh1 70.65(19) . . ?
C6 C5 Rh1 70.07(19) . . ?
C10 C5 Rh1 123.5(3) . . ?
C2 C6 C5 108.0(3) . . ?
C2 C6 C11 126.1(4) . . ?
C5 C6 C11 125.9(4) . . ?
C2 C6 Rh1 70.3(2) . . ?
C5 C6 Rh1 70.33(19) . . ?
C11 C6 Rh1 124.1(3) . . ?
C2 C7 H7A 109.5 . . ?
C2 C7 H7B 109.5 . . ?
H7A C7 H7B 109.5 . . ?
C2 C7 H7C 109.5 . . ?
H7A C7 H7C 109.5 . . ?
H7B C7 H7C 109.5 . . ?
C3 C8 H8A 109.5 . . ?
C3 C8 H8B 109.5 . . ?
H8A C8 H8B 109.5 . . ?
C3 C8 H8C 109.5 . . ?
H8A C8 H8C 109.5 . . ?
H8B C8 H8C 109.5 . . ?
C4 C9 H9A 109.5 . . ?
C4 C9 H9B 109.5 . . ?
H9A C9 H9B 109.5 . . ?
C4 C9 H9C 109.5 . . ?
H9A C9 H9C 109.5 . . ?
H9B C9 H9C 109.5 . . ?
C5 C10 H10A 109.5 . . ?
C5 C10 H10B 109.5 . . ?
H10A C10 H10B 109.5 . . ?
C5 C10 H10C 109.5 . . ?
H10A C10 H10C 109.5 . . ?
H10B C10 H10C 109.5 . . ?
C6 C11 H11A 109.5 . . ?
C6 C11 H11B 109.5 . . ?
H11A C11 H11B 109.5 . . ?
C6 C11 H11C 109.5 . . ?
H11A C11 H11C 109.5 . . ?
H11B C11 H11C 109.5 . . ?
C1 O1 Rh1 113.3(2) . . ?
C1 O2 Rh1 113.6(2) . 3_655 ?
C3 Rh1 C6 66.46(15) . . ?
C3 Rh1 C2 39.53(15) . . ?
C6 Rh1 C2 39.60(15) . . ?
C3 Rh1 C5 66.44(13) . . ?
C6 Rh1 C5 39.60(15) . . ?
C2 Rh1 C5 66.41(14) . . ?
C3 Rh1 C4 39.81(14) . . ?
C6 Rh1 C4 66.36(15) . . ?
C2 Rh1 C4 66.48(14) . . ?
C5 Rh1 C4 39.34(13) . . ?
C3 Rh1 O1 161.50(12) . . ?
C6 Rh1 O1 101.65(12) . . ?
C2 Rh1 O1 137.05(13) . . ?
C5 Rh1 O1 95.28(11) . . ?
C4 Rh1 O1 123.32(12) . . ?
C3 Rh1 O2 118.47(12) . 3_655 ?
C6 Rh1 O2 106.53(13) . 3_655 ?
C2 Rh1 O2 94.63(12) . 3_655 ?
C5 Rh1 O2 143.96(12) . 3_655 ?
C4 Rh1 O2 158.20(12) . 3_655 ?
O1 Rh1 O2 77.75(9) . 3_655 ?
C3 Rh1 Cl1 100.59(11) . . ?
C6 Rh1 Cl1 163.68(11) . . ?
C2 Rh1 Cl1 134.31(12) . . ?
C5 Rh1 Cl1 127.27(10) . . ?
C4 Rh1 Cl1 97.36(10) . . ?
O1 Rh1 Cl1 88.12(7) . . ?
O2 Rh1 Cl1 88.18(7) 3_655 . ?

loop_
_geom_bond_atom_site_label_1
_geom_bond_atom_site_label_2
_geom_bond_distance
_geom_bond_site_symmetry_2
_geom_bond_publ_flag
C1 O1 1.247(4) . ?
C1 O2 1.257(4) . ?
C1 C1 1.547(6) 3_655 ?
C2 C3 1.433(6) . ?
C2 C6 1.438(5) . ?
C2 C7 1.494(5) . ?
C2 Rh1 2.123(3) . ?
C3 C4 1.446(5) . ?
C3 C8 1.498(5) . ?
C3 Rh1 2.114(3) . ?
C4 C5 1.434(5) . ?
C4 C9 1.484(5) . ?
C4 Rh1 2.134(3) . ?
C5 C6 1.439(5) . ?
C5 C10 1.493(5) . ?
C5 Rh1 2.125(3) . ?
C6 C11 1.504(6) . ?
C6 Rh1 2.122(3) . ?
C7 H7A 0.9600 . ?
C7 H7B 0.9600 . ?
C7 H7C 0.9600 . ?
C8 H8A 0.9600 . ?
C8 H8B 0.9600 . ?
C8 H8C 0.9600 . ?
C9 H9A 0.9600 . ?
C9 H9B 0.9600 . ?
C9 H9C 0.9600 . ?
C10 H10A 0.9600 . ?
C10 H10B 0.9600 . ?
C10 H10C 0.9600 . ?
C11 H11A 0.9600 . ?
C11 H11B 0.9600 . ?
C11 H11C 0.9600 . ?
Cl1 Rh1 2.3884(9) . ?
O1 Rh1 2.149(2) . ?
O2 Rh1 2.152(2) 3_655 ?
Rh1 O2 2.152(2) 3_655 ?

loop_
_geom_torsion_atom_site_label_1
_geom_torsion_atom_site_label_2
_geom_torsion_atom_site_label_3
_geom_torsion_atom_site_label_4
_geom_torsion
_geom_torsion_site_symmetry_1
_geom_torsion_site_symmetry_2
_geom_torsion_site_symmetry_3
_geom_torsion_site_symmetry_4
_geom_torsion_publ_flag
C6 C2 C3 C4 1.0(4) . . . . ?
C7 C2 C3 C4 179.1(3) . . . . ?
Rh1 C2 C3 C4 61.1(2) . . . . ?
C6 C2 C3 C8 176.8(4) . . . . ?
C7 C2 C3 C8 -5.2(6) . . . . ?
Rh1 C2 C3 C8 -123.1(4) . . . . ?
C6 C2 C3 Rh1 -60.1(2) . . . . ?
C7 C2 C3 Rh1 117.9(4) . . . . ?
C2 C3 C4 C5 -1.1(4) . . . . ?
C8 C3 C4 C5 -177.0(3) . . . . ?
Rh1 C3 C4 C5 59.9(2) . . . . ?
C2 C3 C4 C9 179.2(3) . . . . ?
C8 C3 C4 C9 3.2(6) . . . . ?
Rh1 C3 C4 C9 -119.9(4) . . . . ?
C2 C3 C4 Rh1 -61.0(2) . . . . ?
C8 C3 C4 Rh1 123.1(4) . . . . ?
C3 C4 C5 C6 0.7(4) . . . . ?
C9 C4 C5 C6 -179.5(3) . . . . ?
Rh1 C4 C5 C6 60.2(2) . . . . ?
C3 C4 C5 C10 -177.4(3) . . . . ?
C9 C4 C5 C10 2.3(6) . . . . ?
Rh1 C4 C5 C10 -118.0(4) . . . . ?
C3 C4 C5 Rh1 -59.5(2) . . . . ?
C9 C4 C5 Rh1 120.3(4) . . . . ?
C3 C2 C6 C5 -0.6(4) . . . . ?
C7 C2 C6 C5 -178.6(4) . . . . ?
Rh1 C2 C6 C5 -60.5(2) . . . . ?
C3 C2 C6 C11 178.3(4) . . . . ?
C7 C2 C6 C11 0.3(6) . . . . ?
Rh1 C2 C6 C11 118.4(4) . . . . ?
C3 C2 C6 Rh1 59.9(2) . . . . ?
C7 C2 C6 Rh1 -118.1(4) . . . . ?
C4 C5 C6 C2 -0.1(4) . . . . ?
C10 C5 C6 C2 178.0(3) . . . . ?
Rh1 C5 C6 C2 60.5(2) . . . . ?
C4 C5 C6 C11 -179.0(4) . . . . ?
C10 C5 C6 C11 -0.9(6) . . . . ?
Rh1 C5 C6 C11 -118.5(4) . . . . ?
C4 C5 C6 Rh1 -60.5(2) . . . . ?
C10 C5 C6 Rh1 117.6(4) . . . . ?
O2 C1 O1 Rh1 -174.6(3) . . . . ?
C1 C1 O1 Rh1 5.2(5) 3_655 . . . ?
O1 C1 O2 Rh1 -174.7(3) . . . 3_655 ?
C1 C1 O2 Rh1 5.5(5) 3_655 . . 3_655 ?
C2 C3 Rh1 C6 37.6(2) . . . . ?
C4 C3 Rh1 C6 -80.8(2) . . . . ?
C8 C3 Rh1 C6 160.6(4) . . . . ?
C4 C3 Rh1 C2 -118.3(3) . . . . ?
C8 C3 Rh1 C2 123.1(5) . . . . ?
C2 C3 Rh1 C5 80.9(2) . . . . ?
C4 C3 Rh1 C5 -37.4(2) . . . . ?
C8 C3 Rh1 C5 -156.0(4) . . . . ?
C2 C3 Rh1 C4 118.3(3) . . . . ?
C8 C3 Rh1 C4 -118.6(5) . . . . ?
C2 C3 Rh1 O1 90.2(4) . . . . ?
C4 C3 Rh1 O1 -28.2(5) . . . . ?
C8 C3 Rh1 O1 -146.7(4) . . . . ?
C2 C3 Rh1 O2 -59.1(2) . . . 3_655 ?
C4 C3 Rh1 O2 -177.48(18) . . . 3_655 ?
C8 C3 Rh1 O2 63.9(4) . . . 3_655 ?
C2 C3 Rh1 Cl1 -152.9(2) . . . . ?
C4 C3 Rh1 Cl1 88.8(2) . . . . ?
C8 C3 Rh1 Cl1 -29.8(4) . . . . ?
C2 C6 Rh1 C3 -37.5(2) . . . . ?
C5 C6 Rh1 C3 80.9(2) . . . . ?
C11 C6 Rh1 C3 -158.4(4) . . . . ?
C5 C6 Rh1 C2 118.4(3) . . . . ?
C11 C6 Rh1 C2 -120.9(5) . . . . ?
C2 C6 Rh1 C5 -118.4(3) . . . . ?
C11 C6 Rh1 C5 120.7(5) . . . . ?
C2 C6 Rh1 C4 -81.1(2) . . . . ?
C5 C6 Rh1 C4 37.3(2) . . . . ?
C11 C6 Rh1 C4 158.0(4) . . . . ?
C2 C6 Rh1 O1 157.4(2) . . . . ?
C5 C6 Rh1 O1 -84.2(2) . . . . ?
C11 C6 Rh1 O1 36.5(4) . . . . ?
C2 C6 Rh1 O2 76.9(2) . . . 3_655 ?
C5 C6 Rh1 O2 -164.67(19) . . . 3_655 ?
C11 C6 Rh1 O2 -44.0(4) . . . 3_655 ?
C2 C6 Rh1 Cl1 -76.8(5) . . . . ?
C5 C6 Rh1 Cl1 41.7(5) . . . . ?
C11 C6 Rh1 Cl1 162.3(3) . . . . ?
C6 C2 Rh1 C3 118.7(3) . . . . ?
C7 C2 Rh1 C3 -120.6(5) . . . . ?
C3 C2 Rh1 C6 -118.7(3) . . . . ?
C7 C2 Rh1 C6 120.7(5) . . . . ?
C3 C2 Rh1 C5 -81.0(2) . . . . ?
C6 C2 Rh1 C5 37.7(2) . . . . ?
C7 C2 Rh1 C5 158.4(4) . . . . ?
C3 C2 Rh1 C4 -37.9(2) . . . . ?
C6 C2 Rh1 C4 80.8(2) . . . . ?
C7 C2 Rh1 C4 -158.5(4) . . . . ?
C3 C2 Rh1 O1 -152.2(2) . . . . ?
C6 C2 Rh1 O1 -33.5(3) . . . . ?
C7 C2 Rh1 O1 87.1(4) . . . . ?
C3 C2 Rh1 O2 130.8(2) . . . 3_655 ?
C6 C2 Rh1 O2 -110.5(2) . . . 3_655 ?
C7 C2 Rh1 O2 10.2(4) . . . 3_655 ?
C3 C2 Rh1 Cl1 38.8(3) . . . . ?
C6 C2 Rh1 Cl1 157.53(19) . . . . ?
C7 C2 Rh1 Cl1 -81.8(4) . . . . ?
C4 C5 Rh1 C3 37.8(2) . . . . ?
C6 C5 Rh1 C3 -81.0(2) . . . . ?
C10 C5 Rh1 C3 157.9(4) . . . . ?
C4 C5 Rh1 C6 118.8(3) . . . . ?
C10 C5 Rh1 C6 -121.1(4) . . . . ?
C4 C5 Rh1 C2 81.1(2) . . . . ?
C6 C5 Rh1 C2 -37.7(2) . . . . ?
C10 C5 Rh1 C2 -158.8(4) . . . . ?
C6 C5 Rh1 C4 -118.8(3) . . . . ?
C10 C5 Rh1 C4 120.0(4) . . . . ?
C4 C5 Rh1 O1 -139.2(2) . . . . ?
C6 C5 Rh1 O1 101.9(2) . . . . ?
C10 C5 Rh1 O1 -19.2(3) . . . . ?
C4 C5 Rh1 O2 144.4(2) . . . 3_655 ?
C6 C5 Rh1 O2 25.5(3) . . . 3_655 ?
C10 C5 Rh1 O2 -95.6(4) . . . 3_655 ?
C4 C5 Rh1 Cl1 -47.6(2) . . . . ?
C6 C5 Rh1 Cl1 -166.42(17) . . . . ?
C10 C5 Rh1 Cl1 72.5(3) . . . . ?
C5 C4 Rh1 C3 -118.6(3) . . . . ?
C9 C4 Rh1 C3 120.3(4) . . . . ?
C5 C4 Rh1 C6 -37.6(2) . . . . ?
C3 C4 Rh1 C6 81.0(2) . . . . ?
C9 C4 Rh1 C6 -158.7(4) . . . . ?
C5 C4 Rh1 C2 -80.9(2) . . . . ?
C3 C4 Rh1 C2 37.7(2) . . . . ?
C9 C4 Rh1 C2 157.9(4) . . . . ?
C3 C4 Rh1 C5 118.6(3) . . . . ?
C9 C4 Rh1 C5 -121.1(4) . . . . ?
C5 C4 Rh1 O1 51.1(2) . . . . ?
C3 C4 Rh1 O1 169.67(19) . . . . ?
C9 C4 Rh1 O1 -70.1(4) . . . . ?
C5 C4 Rh1 O2 -112.6(3) . . . 3_655 ?
C3 C4 Rh1 O2 6.0(4) . . . 3_655 ?
C9 C4 Rh1 O2 126.2(4) . . . 3_655 ?
C5 C4 Rh1 Cl1 143.68(19) . . . . ?
C3 C4 Rh1 Cl1 -97.7(2) . . . . ?
C9 C4 Rh1 Cl1 22.5(3) . . . . ?
C1 O1 Rh1 C3 -158.7(4) . . . . ?
C1 O1 Rh1 C6 -110.7(3) . . . . ?
C1 O1 Rh1 C2 -89.6(3) . . . . ?
C1 O1 Rh1 C5 -150.2(2) . . . . ?
C1 O1 Rh1 C4 -179.9(2) . . . . ?
C1 O1 Rh1 O2 -6.0(2) . . . 3_655 ?
C1 O1 Rh1 Cl1 82.5(2) . . . . ?
